data_7014862
loop_
_publ_author_name
'Zhang, Furen'
'Song, Haibin'
'Zi, Guofu'

_publ_section_title
;
 Synthesis and catalytic activity of group 5 metal amides with chiral
 biaryldiamine-based ligands.
;
_journal_issue 7
_journal_name_full 'Dalton transactions (Cambridge, England : 2003)'
_journal_page_first 1547
_journal_page_last 1566
_journal_paper_doi 10.1039/c0dt01229g
_journal_volume 40
_journal_year 2011
_chemical_absolute_configuration rmad
_chemical_formula_moiety 'C46 H52 N5 Nb O2'
_chemical_formula_sum 'C46 H52 N5 Nb O2'
_chemical_formula_weight 799.84
_chemical_name_systematic
;
?
;
_space_group_IT_number 4
_symmetry_cell_setting monoclinic
_symmetry_space_group_name_Hall 'P 2yb'
_symmetry_space_group_name_H-M 'P 1 21 1'
_atom_sites_solution_hydrogens geom
_atom_sites_solution_primary direct
_atom_sites_solution_secondary difmap
_audit_creation_method SHELXL-97
_cell_angle_alpha 90.00
_cell_angle_beta 108.561(2)
_cell_angle_gamma 90.00
_cell_formula_units_Z 2
_cell_length_a 11.6800(18)
_cell_length_b 13.465(2)
_cell_length_c 13.696(2)
_cell_measurement_reflns_used 6935
_cell_measurement_temperature 113(2)
_cell_measurement_theta_max 27.9
_cell_measurement_theta_min 1.5
_cell_volume 2041.9(5)
_computing_cell_refinement CrystalClear
_computing_data_collection CrystalClear
_computing_data_reduction CrystalClear
_computing_publication_material 'CrystalStructure 3.8'
_computing_structure_refinement 'SHELXL-97 (Sheldrick, 1997)'
_computing_structure_solution 'SHELXS-97 (Sheldrick, 1990)'
_diffrn_ambient_temperature 113(2)
_diffrn_detector_area_resol_mean 14.63
_diffrn_measured_fraction_theta_full 0.996
_diffrn_measured_fraction_theta_max 0.996
_diffrn_measurement_device_type 'Rigaku Saturn CCD area detector'
_diffrn_measurement_method '\w and \f scans'
_diffrn_radiation_monochromator multilayer
_diffrn_radiation_source 'rotating anode'
_diffrn_radiation_type MoK\a
_diffrn_radiation_wavelength 0.71075
_diffrn_reflns_av_R_equivalents 0.0402
_diffrn_reflns_av_sigmaI/netI 0.0648
_diffrn_reflns_limit_h_max 15
_diffrn_reflns_limit_h_min -15
_diffrn_reflns_limit_k_max 17
_diffrn_reflns_limit_k_min -17
_diffrn_reflns_limit_l_max 16
_diffrn_reflns_limit_l_min -18
_diffrn_reflns_number 26215
_diffrn_reflns_theta_full 27.88
_diffrn_reflns_theta_max 27.88
_diffrn_reflns_theta_min 1.57
_diffrn_standards_decay_% 0
_diffrn_standards_interval_count 0
_diffrn_standards_interval_time 0
_diffrn_standards_number 0
_exptl_absorpt_coefficient_mu 0.338
_exptl_absorpt_correction_T_max 0.8879
_exptl_absorpt_correction_T_min 0.8709
_exptl_absorpt_correction_type multi-scan
_exptl_absorpt_process_details CrystalClear
_exptl_crystal_colour colorless
_exptl_crystal_density_diffrn 1.301
_exptl_crystal_density_method 'not measured'
_exptl_crystal_description block
_exptl_crystal_F_000 840
_exptl_crystal_size_max 0.42
_exptl_crystal_size_mid 0.38
_exptl_crystal_size_min 0.36
_refine_diff_density_max 0.779
_refine_diff_density_min -0.539
_refine_diff_density_rms 0.065
_refine_ls_abs_structure_details 'Flack H D (1983), Acta Cryst. A39, 876-881'
_refine_ls_abs_structure_Flack -0.025(18)
_refine_ls_extinction_coef 0.0470(9)
_refine_ls_extinction_expression Fc^*^=kFc[1+0.001xFc^2^\l^3^/sin(2\q)]^-1/4^
_refine_ls_extinction_method SHELXL
_refine_ls_goodness_of_fit_ref 1.014
_refine_ls_hydrogen_treatment constr
_refine_ls_matrix_type full
_refine_ls_number_parameters 500
_refine_ls_number_reflns 9650
_refine_ls_number_restraints 1
_refine_ls_restrained_S_all 1.014
_refine_ls_R_factor_all 0.0334
_refine_ls_R_factor_gt 0.0295
_refine_ls_shift/su_max 0.003
_refine_ls_shift/su_mean 0.000
_refine_ls_structure_factor_coef Fsqd
_refine_ls_weighting_details 'calc w=1/[\s^2^(Fo^2^)+(0.0277P)^2^+0.0000P] where P=(Fo^2^+2Fc^2^)/3'
_refine_ls_weighting_scheme calc
_refine_ls_wR_factor_gt 0.0673
_refine_ls_wR_factor_ref 0.0682
_reflns_number_gt 8460
_reflns_number_total 9650
_reflns_threshold_expression >2sigma(I)
_cod_data_source_file C0DT01229G.TXT
_cod_data_source_block compound12
_cod_original_sg_symbol_H-M 'P 21'
_cod_database_code 7014862

loop_
_symmetry_equiv_pos_as_xyz
'x, y, z'
'-x, y+1/2, -z'

loop_
_atom_site_label
_atom_site_type_symbol
_atom_site_fract_x
_atom_site_fract_y
_atom_site_fract_z
_atom_site_U_iso_or_equiv
_atom_site_adp_type
_atom_site_occupancy
_atom_site_symmetry_multiplicity
_atom_site_calc_flag
_atom_site_refinement_flags
_atom_site_disorder_assembly
_atom_site_disorder_group
Nb1 Nb 1.145192(15) 0.151981(16) 0.904740(12) 0.01791(6) Uani 1 1 d . . .
O2 O 1.05070(13) 0.02501(12) 0.83794(11) 0.0199(3) Uani 1 1 d . . .
O1 O 0.97351(13) 0.21894(13) 0.90106(11) 0.0209(3) Uani 1 1 d . . .
N2 N 0.95870(17) -0.05707(14) 0.68472(14) 0.0193(4) Uani 1 1 d . . .
N1 N 1.00989(16) 0.21033(14) 0.75448(13) 0.0177(4) Uani 1 1 d . . .
N3 N 1.29467(17) 0.10924(15) 0.87895(15) 0.0256(4) Uani 1 1 d . . .
N4 N 1.15234(16) 0.10631(15) 1.04262(13) 0.0219(4) Uani 1 1 d . . .
N5 N 1.22122(16) 0.28585(15) 0.95100(14) 0.0217(4) Uani 1 1 d . . .
C1 C 0.81290(19) 0.07718(17) 0.61818(16) 0.0180(5) Uani 1 1 d . . .
C2 C 0.8459(2) -0.01233(17) 0.66871(16) 0.0183(5) Uani 1 1 d . . .
C3 C 0.7571(2) -0.0719(2) 0.6929(2) 0.0237(6) Uani 1 1 d . . .
H3 H 0.7806 -0.1329 0.7285 0.028 Uiso 1 1 calc R . .
C4 C 0.6397(2) -0.04280(19) 0.66589(18) 0.0256(5) Uani 1 1 d . . .
H4 H 0.5829 -0.0831 0.6841 0.031 Uiso 1 1 calc R . .
C5 C 0.6009(2) 0.04672(18) 0.61089(17) 0.0228(5) Uani 1 1 d . . .
C6 C 0.6879(2) 0.10745(18) 0.58581(17) 0.0208(5) Uani 1 1 d . . .
C7 C 0.6469(2) 0.19527(19) 0.52899(17) 0.0238(5) Uani 1 1 d . . .
H7 H 0.7033 0.2365 0.5113 0.029 Uiso 1 1 calc R . .
C8 C 0.5278(2) 0.2223(2) 0.49893(18) 0.0318(6) Uani 1 1 d . . .
H8 H 0.5025 0.2818 0.4610 0.038 Uiso 1 1 calc R . .
C9 C 0.4421(2) 0.1618(3) 0.52419(17) 0.0349(6) Uani 1 1 d . . .
H9 H 0.3595 0.1807 0.5031 0.042 Uiso 1 1 calc R . .
C10 C 0.4781(2) 0.0774(2) 0.57829(18) 0.0306(6) Uani 1 1 d . . .
H10 H 0.4199 0.0375 0.5950 0.037 Uiso 1 1 calc R . .
C11 C 0.90141(18) 0.1387(2) 0.58358(15) 0.0186(5) Uani 1 1 d . . .
C12 C 0.98708(19) 0.20130(17) 0.64640(16) 0.0189(5) Uani 1 1 d . . .
C13 C 1.0650(2) 0.25682(18) 0.60596(17) 0.0222(5) Uani 1 1 d . . .
H13 H 1.1248 0.2981 0.6510 0.027 Uiso 1 1 calc R . .
C14 C 1.0568(2) 0.25282(18) 0.50523(17) 0.0235(5) Uani 1 1 d . . .
H14 H 1.1076 0.2932 0.4797 0.028 Uiso 1 1 calc R . .
C15 C 0.9718(2) 0.18796(17) 0.43793(16) 0.0206(5) Uani 1 1 d . . .
C16 C 0.89606(18) 0.12925(15) 0.47679(15) 0.0185(5) Uani 1 1 d . . .
C17 C 0.8163(2) 0.06156(18) 0.40923(17) 0.0237(5) Uani 1 1 d . . .
H17 H 0.7673 0.0192 0.4347 0.028 Uiso 1 1 calc R . .
C18 C 0.8090(2) 0.0565(2) 0.30761(18) 0.0282(6) Uani 1 1 d . . .
H18 H 0.7550 0.0106 0.2634 0.034 Uiso 1 1 calc R . .
C19 C 0.8808(2) 0.11869(19) 0.26780(18) 0.0283(6) Uani 1 1 d . . .
H19 H 0.8730 0.1163 0.1966 0.034 Uiso 1 1 calc R . .
C20 C 0.9608(2) 0.18181(17) 0.33137(17) 0.0250(6) Uani 1 1 d . . .
H20 H 1.0102 0.2225 0.3046 0.030 Uiso 1 1 calc R . .
C31 C 1.0508(2) -0.03711(17) 0.76319(16) 0.0188(5) Uani 1 1 d . . .
C22 C 1.1645(2) -0.09297(17) 0.77178(17) 0.0204(5) Uani 1 1 d . . .
C23 C 1.20955(19) -0.09461(17) 0.68711(16) 0.0213(5) Uani 1 1 d . . .
C24 C 1.3102(2) -0.15295(18) 0.69447(18) 0.0246(5) Uani 1 1 d . . .
H24 H 1.3414 -0.1537 0.6383 0.029 Uiso 1 1 calc R . .
C25 C 1.3669(2) -0.21023(19) 0.78068(19) 0.0286(5) Uani 1 1 d . . .
C26 C 1.3212(2) -0.2070(2) 0.86207(19) 0.0297(6) Uani 1 1 d . . .
H26 H 1.3588 -0.2457 0.9217 0.036 Uiso 1 1 calc R . .
C27 C 1.2213(2) -0.14869(19) 0.85929(18) 0.0257(5) Uani 1 1 d . . .
C28 C 1.1517(2) -0.0369(2) 0.58940(17) 0.0261(5) Uani 1 1 d . . .
H28A H 1.2097 -0.0294 0.5515 0.039 Uiso 1 1 calc R . .
H28B H 1.1277 0.0288 0.6066 0.039 Uiso 1 1 calc R . .
H28C H 1.0803 -0.0727 0.5466 0.039 Uiso 1 1 calc R . .
C29 C 1.4706(2) -0.2768(2) 0.7825(2) 0.0418(7) Uani 1 1 d . . .
H29A H 1.5014 -0.3092 0.8499 0.063 Uiso 1 1 calc R . .
H29B H 1.5351 -0.2372 0.7701 0.063 Uiso 1 1 calc R . .
H29C H 1.4431 -0.3274 0.7287 0.063 Uiso 1 1 calc R . .
C30 C 1.1750(3) -0.1512(2) 0.9512(2) 0.0446(8) Uani 1 1 d . . .
H30A H 1.2022 -0.0915 0.9931 0.067 Uiso 1 1 calc R . .
H30B H 1.2065 -0.2103 0.9928 0.067 Uiso 1 1 calc R . .
H30C H 1.0866 -0.1534 0.9268 0.067 Uiso 1 1 calc R . .
C21 C 0.93308(19) 0.23568(17) 0.80274(16) 0.0182(5) Uani 1 1 d . . .
C32 C 0.8132(2) 0.28419(17) 0.76122(16) 0.0195(5) Uani 1 1 d . . .
C33 C 0.7150(2) 0.24311(18) 0.78673(17) 0.0215(5) Uani 1 1 d . . .
C34 C 0.6055(2) 0.2932(2) 0.75408(19) 0.0288(6) Uani 1 1 d . . .
H34 H 0.5385 0.2660 0.7699 0.035 Uiso 1 1 calc R . .
C35 C 0.5902(2) 0.3814(2) 0.6992(2) 0.0318(6) Uani 1 1 d . . .
C36 C 0.6892(2) 0.4217(2) 0.67772(18) 0.0290(6) Uani 1 1 d . . .
H36 H 0.6802 0.4826 0.6411 0.035 Uiso 1 1 calc R . .
C37 C 0.8007(2) 0.3749(2) 0.70852(18) 0.0226(6) Uani 1 1 d . . .
C38 C 0.72546(18) 0.1475(3) 0.84501(15) 0.0241(4) Uani 1 1 d . . .
H38A H 0.7657 0.1598 0.9185 0.036 Uiso 1 1 calc R . .
H38B H 0.7728 0.0999 0.8197 0.036 Uiso 1 1 calc R . .
H38C H 0.6446 0.1204 0.8349 0.036 Uiso 1 1 calc R . .
C39 C 0.4683(3) 0.4325(2) 0.6622(2) 0.0486(8) Uani 1 1 d . . .
H39A H 0.4767 0.4969 0.6318 0.073 Uiso 1 1 calc R . .
H39B H 0.4382 0.4427 0.7205 0.073 Uiso 1 1 calc R . .
H39C H 0.4113 0.3910 0.6102 0.073 Uiso 1 1 calc R . .
C40 C 0.9069(2) 0.42599(18) 0.68778(18) 0.0272(5) Uani 1 1 d . . .
H40A H 0.9796 0.4177 0.7475 0.041 Uiso 1 1 calc R . .
H40B H 0.8892 0.4969 0.6755 0.041 Uiso 1 1 calc R . .
H40C H 0.9202 0.3963 0.6270 0.041 Uiso 1 1 calc R . .
C41 C 1.3968(2) 0.0602(2) 0.9531(2) 0.0391(7) Uani 1 1 d . . .
H41A H 1.4124 -0.0033 0.9247 0.059 Uiso 1 1 calc R . .
H41B H 1.3783 0.0482 1.0171 0.059 Uiso 1 1 calc R . .
H41C H 1.4685 0.1026 0.9675 0.059 Uiso 1 1 calc R . .
C42 C 1.3188(2) 0.1271(2) 0.78207(19) 0.0361(7) Uani 1 1 d . . .
H42A H 1.3875 0.1725 0.7942 0.054 Uiso 1 1 calc R . .
H42B H 1.2473 0.1568 0.7321 0.054 Uiso 1 1 calc R . .
H42C H 1.3376 0.0640 0.7549 0.054 Uiso 1 1 calc R . .
C43 C 1.0552(2) 0.0433(2) 1.05623(18) 0.0309(6) Uani 1 1 d . . .
H43A H 1.0908 -0.0120 1.1024 0.046 Uiso 1 1 calc R . .
H43B H 1.0060 0.0172 0.9892 0.046 Uiso 1 1 calc R . .
H43C H 1.0043 0.0829 1.0861 0.046 Uiso 1 1 calc R . .
C44 C 1.2180(2) 0.1534(3) 1.14059(16) 0.0425(6) Uani 1 1 d . . .
H44A H 1.1608 0.1882 1.1677 0.064 Uiso 1 1 calc R . .
H44B H 1.2763 0.2011 1.1299 0.064 Uiso 1 1 calc R . .
H44C H 1.2609 0.1026 1.1899 0.064 Uiso 1 1 calc R . .
C45 C 1.1617(2) 0.3661(2) 0.9886(2) 0.0429(7) Uani 1 1 d . . .
H45A H 1.2158 0.3907 1.0545 0.064 Uiso 1 1 calc R . .
H45B H 1.0872 0.3410 0.9982 0.064 Uiso 1 1 calc R . .
H45C H 1.1421 0.4203 0.9383 0.064 Uiso 1 1 calc R . .
C46 C 1.3355(2) 0.3250(2) 0.9443(2) 0.0330(6) Uani 1 1 d . . .
H46A H 1.3189 0.3763 0.8909 0.050 Uiso 1 1 calc R . .
H46B H 1.3818 0.2711 0.9269 0.050 Uiso 1 1 calc R . .
H46C H 1.3821 0.3539 1.0108 0.050 Uiso 1 1 calc R . .

loop_
_atom_site_aniso_label
_atom_site_aniso_U_11
_atom_site_aniso_U_22
_atom_site_aniso_U_33
_atom_site_aniso_U_23
_atom_site_aniso_U_13
_atom_site_aniso_U_12
Nb1 0.01633(9) 0.02000(9) 0.01781(9) -0.00147(11) 0.00603(6) -0.00157(11)
O2 0.0232(8) 0.0181(8) 0.0193(8) -0.0040(7) 0.0080(6) -0.0035(7)
O1 0.0175(8) 0.0274(9) 0.0189(8) -0.0016(7) 0.0072(6) -0.0001(7)
N2 0.0222(10) 0.0160(10) 0.0213(10) 0.0021(8) 0.0090(8) 0.0003(8)
N1 0.0182(9) 0.0173(10) 0.0176(9) 0.0002(8) 0.0059(7) -0.0028(8)
N3 0.0212(10) 0.0253(10) 0.0331(11) -0.0063(9) 0.0126(8) -0.0034(8)
N4 0.0206(10) 0.0273(11) 0.0172(9) -0.0002(8) 0.0050(7) -0.0039(8)
N5 0.0191(10) 0.0217(11) 0.0232(10) -0.0045(8) 0.0051(8) -0.0033(8)
C1 0.0188(11) 0.0188(11) 0.0167(10) -0.0038(9) 0.0060(9) -0.0038(9)
C2 0.0211(12) 0.0182(12) 0.0156(11) -0.0054(9) 0.0060(9) -0.0030(9)
C3 0.0314(15) 0.0176(13) 0.0241(13) -0.0024(10) 0.0116(11) -0.0061(11)
C4 0.0246(13) 0.0277(14) 0.0271(13) -0.0056(11) 0.0119(10) -0.0100(11)
C5 0.0202(12) 0.0250(13) 0.0223(12) -0.0071(10) 0.0058(9) -0.0066(10)
C6 0.0215(12) 0.0241(12) 0.0180(11) -0.0026(10) 0.0078(9) -0.0009(10)
C7 0.0261(13) 0.0270(13) 0.0181(12) -0.0008(10) 0.0066(10) 0.0002(10)
C8 0.0300(14) 0.0364(15) 0.0259(13) 0.0033(12) 0.0045(10) 0.0105(12)
C9 0.0185(11) 0.0498(19) 0.0329(12) -0.0047(16) 0.0034(9) 0.0082(15)
C10 0.0202(13) 0.0412(16) 0.0308(13) -0.0076(12) 0.0087(10) -0.0074(11)
C11 0.0169(9) 0.0199(15) 0.0205(9) 0.0035(10) 0.0083(7) 0.0040(10)
C12 0.0187(12) 0.0187(12) 0.0197(11) 0.0016(9) 0.0064(9) 0.0024(9)
C13 0.0229(12) 0.0183(12) 0.0269(12) 0.0010(10) 0.0099(10) -0.0044(9)
C14 0.0271(12) 0.0190(12) 0.0293(13) 0.0030(10) 0.0160(10) -0.0012(10)
C15 0.0222(12) 0.0187(11) 0.0220(11) 0.0027(9) 0.0086(9) 0.0067(9)
C16 0.0163(10) 0.0198(15) 0.0187(10) 0.0029(8) 0.0045(8) 0.0046(8)
C17 0.0231(12) 0.0242(13) 0.0255(12) -0.0026(10) 0.0102(10) -0.0001(10)
C18 0.0247(13) 0.0342(15) 0.0243(12) -0.0079(11) 0.0056(10) 0.0013(11)
C19 0.0290(13) 0.0380(16) 0.0192(11) 0.0008(10) 0.0096(10) 0.0092(10)
C20 0.0285(13) 0.0256(14) 0.0253(12) 0.0066(9) 0.0147(10) 0.0078(9)
C31 0.0241(12) 0.0159(11) 0.0180(11) 0.0026(9) 0.0091(9) -0.0025(9)
C22 0.0222(11) 0.0164(11) 0.0219(11) -0.0002(9) 0.0060(9) -0.0010(9)
C23 0.0206(12) 0.0223(13) 0.0201(12) -0.0032(10) 0.0054(9) -0.0027(10)
C24 0.0213(12) 0.0259(13) 0.0265(13) -0.0037(10) 0.0075(10) -0.0018(10)
C25 0.0238(13) 0.0237(13) 0.0355(14) -0.0028(11) 0.0054(10) 0.0015(10)
C26 0.0305(14) 0.0248(14) 0.0284(13) 0.0071(11) 0.0020(10) 0.0053(11)
C27 0.0308(13) 0.0218(13) 0.0251(12) 0.0024(10) 0.0097(10) 0.0024(10)
C28 0.0245(13) 0.0349(15) 0.0198(12) 0.0012(11) 0.0083(10) 0.0007(11)
C29 0.0329(16) 0.0411(17) 0.0488(17) 0.0004(15) 0.0094(13) 0.0129(13)
C30 0.062(2) 0.0446(18) 0.0325(15) 0.0204(14) 0.0221(14) 0.0248(16)
C21 0.0168(11) 0.0160(11) 0.0213(11) -0.0013(9) 0.0053(9) -0.0051(9)
C32 0.0216(11) 0.0180(11) 0.0191(11) -0.0044(9) 0.0068(9) -0.0009(9)
C33 0.0214(12) 0.0213(12) 0.0219(11) -0.0062(10) 0.0071(9) -0.0033(9)
C34 0.0213(12) 0.0332(15) 0.0327(13) -0.0053(12) 0.0098(10) -0.0011(11)
C35 0.0253(13) 0.0314(15) 0.0342(14) -0.0064(12) 0.0031(11) 0.0087(11)
C36 0.0343(14) 0.0232(14) 0.0257(13) -0.0024(11) 0.0041(10) 0.0042(12)
C37 0.0280(14) 0.0206(13) 0.0175(12) -0.0027(10) 0.0049(10) -0.0013(11)
C38 0.0229(10) 0.0260(11) 0.0260(10) -0.0022(15) 0.0114(8) 0.0001(15)
C39 0.0329(16) 0.050(2) 0.059(2) 0.0027(16) 0.0097(14) 0.0192(15)
C40 0.0343(14) 0.0208(13) 0.0266(13) 0.0020(10) 0.0101(11) -0.0018(11)
C41 0.0232(14) 0.0440(18) 0.0494(17) -0.0040(14) 0.0105(12) 0.0043(12)
C42 0.0294(13) 0.043(2) 0.0442(14) -0.0067(12) 0.0232(11) -0.0092(11)
C43 0.0352(14) 0.0371(16) 0.0239(12) 0.0009(11) 0.0143(11) -0.0086(12)
C44 0.0425(14) 0.0577(17) 0.0220(11) 0.0024(19) 0.0030(10) -0.017(2)
C45 0.0309(16) 0.0329(17) 0.067(2) -0.0227(15) 0.0179(14) -0.0052(12)
C46 0.0289(14) 0.0273(14) 0.0450(16) -0.0044(12) 0.0146(12) -0.0068(11)

loop_
_atom_type_symbol
_atom_type_description
_atom_type_scat_dispersion_real
_atom_type_scat_dispersion_imag
_atom_type_scat_source
C C 0.0033 0.0016 'International Tables Vol C Tables 4.2.6.8 and 6.1.1.4'
H H 0.0000 0.0000 'International Tables Vol C Tables 4.2.6.8 and 6.1.1.4'
N N 0.0061 0.0033 'International Tables Vol C Tables 4.2.6.8 and 6.1.1.4'
O O 0.0106 0.0060 'International Tables Vol C Tables 4.2.6.8 and 6.1.1.4'
Nb Nb -2.0727 0.6215 'International Tables Vol C Tables 4.2.6.8 and 6.1.1.4'

loop_
_geom_angle_atom_site_label_1
_geom_angle_atom_site_label_2
_geom_angle_atom_site_label_3
_geom_angle
_geom_angle_site_symmetry_1
_geom_angle_site_symmetry_3
_geom_angle_publ_flag
N4 Nb1 N3 108.16(8) . . ?
N4 Nb1 N5 95.63(8) . . ?
N3 Nb1 N5 89.47(8) . . ?
N4 Nb1 O2 91.13(7) . . ?
N3 Nb1 O2 93.29(7) . . ?
N5 Nb1 O2 171.53(7) . . ?
N4 Nb1 O1 84.78(7) . . ?
N3 Nb1 O1 166.87(7) . . ?
N5 Nb1 O1 87.00(7) . . ?
O2 Nb1 O1 88.54(6) . . ?
N4 Nb1 N1 140.85(7) . . ?
N3 Nb1 N1 109.56(7) . . ?
N5 Nb1 N1 94.82(7) . . ?
O2 Nb1 N1 76.70(6) . . ?
O1 Nb1 N1 58.24(6) . . ?
N4 Nb1 C21 112.53(7) . . ?
N3 Nb1 C21 138.96(7) . . ?
N5 Nb1 C21 91.68(7) . . ?
O2 Nb1 C21 80.98(7) . . ?
O1 Nb1 C21 28.76(6) . . ?
N1 Nb1 C21 29.49(6) . . ?
C31 O2 Nb1 136.77(14) . . ?
C21 O1 Nb1 97.11(12) . . ?
C31 N2 C2 122.45(19) . . ?
C21 N1 C12 127.73(18) . . ?
C21 N1 Nb1 91.34(13) . . ?
C12 N1 Nb1 138.58(14) . . ?
C41 N3 C42 110.9(2) . . ?
C41 N3 Nb1 125.61(16) . . ?
C42 N3 Nb1 123.47(17) . . ?
C44 N4 C43 109.47(18) . . ?
C44 N4 Nb1 126.64(18) . . ?
C43 N4 Nb1 120.20(14) . . ?
C45 N5 C46 107.5(2) . . ?
C45 N5 Nb1 123.92(16) . . ?
C46 N5 Nb1 128.32(16) . . ?
C2 C1 C6 119.6(2) . . ?
C2 C1 C11 121.6(2) . . ?
C6 C1 C11 118.3(2) . . ?
C1 C2 N2 123.52(19) . . ?
C1 C2 C3 119.8(2) . . ?
N2 C2 C3 115.9(2) . . ?
C4 C3 C2 121.2(2) . . ?
C4 C3 H3 119.4 . . ?
C2 C3 H3 119.4 . . ?
C3 C4 C5 121.0(2) . . ?
C3 C4 H4 119.5 . . ?
C5 C4 H4 119.5 . . ?
C4 C5 C10 122.3(2) . . ?
C4 C5 C6 118.8(2) . . ?
C10 C5 C6 118.8(2) . . ?
C7 C6 C5 118.0(2) . . ?
C7 C6 C1 122.5(2) . . ?
C5 C6 C1 119.5(2) . . ?
C8 C7 C6 121.4(2) . . ?
C8 C7 H7 119.3 . . ?
C6 C7 H7 119.3 . . ?
C7 C8 C9 120.2(3) . . ?
C7 C8 H8 119.9 . . ?
C9 C8 H8 119.9 . . ?
C10 C9 C8 119.9(2) . . ?
C10 C9 H9 120.1 . . ?
C8 C9 H9 120.1 . . ?
C9 C10 C5 121.6(2) . . ?
C9 C10 H10 119.2 . . ?
C5 C10 H10 119.2 . . ?
C12 C11 C16 118.19(19) . . ?
C12 C11 C1 124.83(18) . . ?
C16 C11 C1 116.97(19) . . ?
C11 C12 C13 120.42(19) . . ?
C11 C12 N1 124.00(19) . . ?
C13 C12 N1 115.45(19) . . ?
C14 C13 C12 122.0(2) . . ?
C14 C13 H13 119.0 . . ?
C12 C13 H13 119.0 . . ?
C13 C14 C15 119.7(2) . . ?
C13 C14 H14 120.2 . . ?
C15 C14 H14 120.2 . . ?
C16 C15 C14 119.50(19) . . ?
C16 C15 C20 119.4(2) . . ?
C14 C15 C20 121.1(2) . . ?
C15 C16 C17 118.37(19) . . ?
C15 C16 C11 120.0(2) . . ?
C17 C16 C11 121.6(2) . . ?
C18 C17 C16 120.8(2) . . ?
C18 C17 H17 119.6 . . ?
C16 C17 H17 119.6 . . ?
C17 C18 C19 120.7(2) . . ?
C17 C18 H18 119.7 . . ?
C19 C18 H18 119.7 . . ?
C20 C19 C18 119.8(2) . . ?
C20 C19 H19 120.1 . . ?
C18 C19 H19 120.1 . . ?
C19 C20 C15 120.9(2) . . ?
C19 C20 H20 119.6 . . ?
C15 C20 H20 119.6 . . ?
N2 C31 O2 125.0(2) . . ?
N2 C31 C22 116.5(2) . . ?
O2 C31 C22 118.43(19) . . ?
C27 C22 C23 119.8(2) . . ?
C27 C22 C31 120.4(2) . . ?
C23 C22 C31 119.61(19) . . ?
C24 C23 C22 118.3(2) . . ?
C24 C23 C28 119.0(2) . . ?
C22 C23 C28 122.7(2) . . ?
C25 C24 C23 122.6(2) . . ?
C25 C24 H24 118.7 . . ?
C23 C24 H24 118.7 . . ?
C26 C25 C24 117.8(2) . . ?
C26 C25 C29 121.5(2) . . ?
C24 C25 C29 120.6(2) . . ?
C25 C26 C27 122.0(2) . . ?
C25 C26 H26 119.0 . . ?
C27 C26 H26 119.0 . . ?
C22 C27 C26 119.5(2) . . ?
C22 C27 C30 121.9(2) . . ?
C26 C27 C30 118.6(2) . . ?
C23 C28 H28A 109.5 . . ?
C23 C28 H28B 109.5 . . ?
H28A C28 H28B 109.5 . . ?
C23 C28 H28C 109.5 . . ?
H28A C28 H28C 109.5 . . ?
H28B C28 H28C 109.5 . . ?
C25 C29 H29A 109.5 . . ?
C25 C29 H29B 109.5 . . ?
H29A C29 H29B 109.5 . . ?
C25 C29 H29C 109.5 . . ?
H29A C29 H29C 109.5 . . ?
H29B C29 H29C 109.5 . . ?
C27 C30 H30A 109.5 . . ?
C27 C30 H30B 109.5 . . ?
H30A C30 H30B 109.5 . . ?
C27 C30 H30C 109.5 . . ?
H30A C30 H30C 109.5 . . ?
H30B C30 H30C 109.5 . . ?
O1 C21 N1 113.25(19) . . ?
O1 C21 C32 117.48(18) . . ?
N1 C21 C32 129.18(19) . . ?
O1 C21 Nb1 54.13(10) . . ?
N1 C21 Nb1 59.17(11) . . ?
C32 C21 Nb1 171.58(15) . . ?
C37 C32 C33 120.6(2) . . ?
C37 C32 C21 120.7(2) . . ?
C33 C32 C21 118.3(2) . . ?
C34 C33 C32 117.8(2) . . ?
C34 C33 C38 119.9(2) . . ?
C32 C33 C38 122.2(2) . . ?
C35 C34 C33 122.5(2) . . ?
C35 C34 H34 118.7 . . ?
C33 C34 H34 118.7 . . ?
C34 C35 C36 118.4(2) . . ?
C34 C35 C39 121.0(3) . . ?
C36 C35 C39 120.5(3) . . ?
C37 C36 C35 121.5(3) . . ?
C37 C36 H36 119.2 . . ?
C35 C36 H36 119.2 . . ?
C36 C37 C32 119.1(2) . . ?
C36 C37 C40 118.7(2) . . ?
C32 C37 C40 122.2(2) . . ?
C33 C38 H38A 109.5 . . ?
C33 C38 H38B 109.5 . . ?
H38A C38 H38B 109.5 . . ?
C33 C38 H38C 109.5 . . ?
H38A C38 H38C 109.5 . . ?
H38B C38 H38C 109.5 . . ?
C35 C39 H39A 109.5 . . ?
C35 C39 H39B 109.5 . . ?
H39A C39 H39B 109.5 . . ?
C35 C39 H39C 109.5 . . ?
H39A C39 H39C 109.5 . . ?
H39B C39 H39C 109.5 . . ?
C37 C40 H40A 109.5 . . ?
C37 C40 H40B 109.5 . . ?
H40A C40 H40B 109.5 . . ?
C37 C40 H40C 109.5 . . ?
H40A C40 H40C 109.5 . . ?
H40B C40 H40C 109.5 . . ?
N3 C41 H41A 109.5 . . ?
N3 C41 H41B 109.5 . . ?
H41A C41 H41B 109.5 . . ?
N3 C41 H41C 109.5 . . ?
H41A C41 H41C 109.5 . . ?
H41B C41 H41C 109.5 . . ?
N3 C42 H42A 109.5 . . ?
N3 C42 H42B 109.5 . . ?
H42A C42 H42B 109.5 . . ?
N3 C42 H42C 109.5 . . ?
H42A C42 H42C 109.5 . . ?
H42B C42 H42C 109.5 . . ?
N4 C43 H43A 109.5 . . ?
N4 C43 H43B 109.5 . . ?
H43A C43 H43B 109.5 . . ?
N4 C43 H43C 109.5 . . ?
H43A C43 H43C 109.5 . . ?
H43B C43 H43C 109.5 . . ?
N4 C44 H44A 109.5 . . ?
N4 C44 H44B 109.5 . . ?
H44A C44 H44B 109.5 . . ?
N4 C44 H44C 109.5 . . ?
H44A C44 H44C 109.5 . . ?
H44B C44 H44C 109.5 . . ?
N5 C45 H45A 109.5 . . ?
N5 C45 H45B 109.5 . . ?
H45A C45 H45B 109.5 . . ?
N5 C45 H45C 109.5 . . ?
H45A C45 H45C 109.5 . . ?
H45B C45 H45C 109.5 . . ?
N5 C46 H46A 109.5 . . ?
N5 C46 H46B 109.5 . . ?
H46A C46 H46B 109.5 . . ?
N5 C46 H46C 109.5 . . ?
H46A C46 H46C 109.5 . . ?
H46B C46 H46C 109.5 . . ?

loop_
_geom_bond_atom_site_label_1
_geom_bond_atom_site_label_2
_geom_bond_distance
_geom_bond_site_symmetry_2
_geom_bond_publ_flag
Nb1 N4 1.9623(18) . ?
Nb1 N3 1.9740(19) . ?
Nb1 N5 2.020(2) . ?
Nb1 O2 2.0821(15) . ?
Nb1 O1 2.1845(15) . ?
Nb1 N1 2.2977(18) . ?
Nb1 C21 2.675(2) . ?
O2 C31 1.322(3) . ?
O1 C21 1.297(2) . ?
N2 C31 1.284(3) . ?
N2 C2 1.401(3) . ?
N1 C21 1.317(3) . ?
N1 C12 1.423(3) . ?
N3 C41 1.456(3) . ?
N3 C42 1.461(3) . ?
N4 C44 1.461(3) . ?
N4 C43 1.475(3) . ?
N5 C45 1.464(3) . ?
N5 C46 1.465(3) . ?
C1 C2 1.382(3) . ?
C1 C6 1.443(3) . ?
C1 C11 1.514(3) . ?
C2 C3 1.432(3) . ?
C3 C4 1.359(4) . ?
C3 H3 0.9500 . ?
C4 C5 1.417(3) . ?
C4 H4 0.9500 . ?
C5 C10 1.421(3) . ?
C5 C6 1.429(3) . ?
C6 C7 1.413(3) . ?
C7 C8 1.369(3) . ?
C7 H7 0.9500 . ?
C8 C9 1.416(4) . ?
C8 H8 0.9500 . ?
C9 C10 1.348(4) . ?
C9 H9 0.9500 . ?
C10 H10 0.9500 . ?
C11 C12 1.380(3) . ?
C11 C16 1.449(3) . ?
C12 C13 1.420(3) . ?
C13 C14 1.353(3) . ?
C13 H13 0.9500 . ?
C14 C15 1.419(3) . ?
C14 H14 0.9500 . ?
C15 C16 1.411(3) . ?
C15 C20 1.426(3) . ?
C16 C17 1.416(3) . ?
C17 C18 1.369(3) . ?
C17 H17 0.9500 . ?
C18 C19 1.412(3) . ?
C18 H18 0.9500 . ?
C19 C20 1.355(3) . ?
C19 H19 0.9500 . ?
C20 H20 0.9500 . ?
C31 C22 1.498(3) . ?
C22 C27 1.391(3) . ?
C22 C23 1.418(3) . ?
C23 C24 1.391(3) . ?
C23 C28 1.508(3) . ?
C24 C25 1.389(3) . ?
C24 H24 0.9500 . ?
C25 C26 1.382(3) . ?
C25 C29 1.501(3) . ?
C26 C27 1.397(3) . ?
C26 H26 0.9500 . ?
C27 C30 1.520(3) . ?
C28 H28A 0.9800 . ?
C28 H28B 0.9800 . ?
C28 H28C 0.9800 . ?
C29 H29A 0.9800 . ?
C29 H29B 0.9800 . ?
C29 H29C 0.9800 . ?
C30 H30A 0.9800 . ?
C30 H30B 0.9800 . ?
C30 H30C 0.9800 . ?
C21 C32 1.485(3) . ?
C32 C37 1.402(3) . ?
C32 C33 1.413(3) . ?
C33 C34 1.388(3) . ?
C33 C38 1.499(4) . ?
C34 C35 1.386(4) . ?
C34 H34 0.9500 . ?
C35 C36 1.391(4) . ?
C35 C39 1.516(3) . ?
C36 C37 1.386(3) . ?
C36 H36 0.9500 . ?
C37 C40 1.522(3) . ?
C38 H38A 0.9800 . ?
C38 H38B 0.9800 . ?
C38 H38C 0.9800 . ?
C39 H39A 0.9800 . ?
C39 H39B 0.9800 . ?
C39 H39C 0.9800 . ?
C40 H40A 0.9800 . ?
C40 H40B 0.9800 . ?
C40 H40C 0.9800 . ?
C41 H41A 0.9800 . ?
C41 H41B 0.9800 . ?
C41 H41C 0.9800 . ?
C42 H42A 0.9800 . ?
C42 H42B 0.9800 . ?
C42 H42C 0.9800 . ?
C43 H43A 0.9800 . ?
C43 H43B 0.9800 . ?
C43 H43C 0.9800 . ?
C44 H44A 0.9800 . ?
C44 H44B 0.9800 . ?
C44 H44C 0.9800 . ?
C45 H45A 0.9800 . ?
C45 H45B 0.9800 . ?
C45 H45C 0.9800 . ?
C46 H46A 0.9800 . ?
C46 H46B 0.9800 . ?
C46 H46C 0.9800 . ?

loop_
_geom_torsion_atom_site_label_1
_geom_torsion_atom_site_label_2
_geom_torsion_atom_site_label_3
_geom_torsion_atom_site_label_4
_geom_torsion
_geom_torsion_site_symmetry_1
_geom_torsion_site_symmetry_2
_geom_torsion_site_symmetry_3
_geom_torsion_site_symmetry_4
_geom_torsion_publ_flag
N4 Nb1 O2 C31 -139.7(2) . . . . ?
N3 Nb1 O2 C31 -31.4(2) . . . . ?
N5 Nb1 O2 C31 77.4(5) . . . . ?
O1 Nb1 O2 C31 135.6(2) . . . . ?
N1 Nb1 O2 C31 77.9(2) . . . . ?
C21 Nb1 O2 C31 107.7(2) . . . . ?
N4 Nb1 O1 C21 -165.04(14) . . . . ?
N3 Nb1 O1 C21 24.4(4) . . . . ?
N5 Nb1 O1 C21 99.02(14) . . . . ?
O2 Nb1 O1 C21 -73.77(13) . . . . ?
N1 Nb1 O1 C21 1.46(12) . . . . ?
N4 Nb1 N1 C21 20.16(19) . . . . ?
N3 Nb1 N1 C21 -176.03(13) . . . . ?
N5 Nb1 N1 C21 -84.88(14) . . . . ?
O2 Nb1 N1 C21 95.20(13) . . . . ?
O1 Nb1 N1 C21 -1.43(12) . . . . ?
N4 Nb1 N1 C12 -142.0(2) . . . . ?
N3 Nb1 N1 C12 21.8(2) . . . . ?
N5 Nb1 N1 C12 113.0(2) . . . . ?
O2 Nb1 N1 C12 -66.9(2) . . . . ?
O1 Nb1 N1 C12 -163.6(2) . . . . ?
C21 Nb1 N1 C12 -162.1(3) . . . . ?
N4 Nb1 N3 C41 -5.0(2) . . . . ?
N5 Nb1 N3 C41 90.8(2) . . . . ?
O2 Nb1 N3 C41 -97.2(2) . . . . ?
O1 Nb1 N3 C41 165.1(3) . . . . ?
N1 Nb1 N3 C41 -174.3(2) . . . . ?
C21 Nb1 N3 C41 -177.27(18) . . . . ?
N4 Nb1 N3 C42 177.66(18) . . . . ?
N5 Nb1 N3 C42 -86.59(19) . . . . ?
O2 Nb1 N3 C42 85.39(18) . . . . ?
O1 Nb1 N3 C42 -12.3(4) . . . . ?
N1 Nb1 N3 C42 8.3(2) . . . . ?
C21 Nb1 N3 C42 5.4(2) . . . . ?
N3 Nb1 N4 C44 80.1(2) . . . . ?
N5 Nb1 N4 C44 -11.2(2) . . . . ?
O2 Nb1 N4 C44 174.0(2) . . . . ?
O1 Nb1 N4 C44 -97.6(2) . . . . ?
N1 Nb1 N4 C44 -115.9(2) . . . . ?
C21 Nb1 N4 C44 -105.3(2) . . . . ?
N3 Nb1 N4 C43 -123.89(18) . . . . ?
N5 Nb1 N4 C43 144.82(18) . . . . ?
O2 Nb1 N4 C43 -30.06(18) . . . . ?
O1 Nb1 N4 C43 58.37(18) . . . . ?
N1 Nb1 N4 C43 40.1(2) . . . . ?
C21 Nb1 N4 C43 50.6(2) . . . . ?
N4 Nb1 N5 C45 -70.0(2) . . . . ?
N3 Nb1 N5 C45 -178.2(2) . . . . ?
O2 Nb1 N5 C45 72.7(5) . . . . ?
O1 Nb1 N5 C45 14.5(2) . . . . ?
N1 Nb1 N5 C45 72.2(2) . . . . ?
C21 Nb1 N5 C45 42.8(2) . . . . ?
N4 Nb1 N5 C46 116.8(2) . . . . ?
N3 Nb1 N5 C46 8.6(2) . . . . ?
O2 Nb1 N5 C46 -100.5(5) . . . . ?
O1 Nb1 N5 C46 -158.8(2) . . . . ?
N1 Nb1 N5 C46 -101.0(2) . . . . ?
C21 Nb1 N5 C46 -130.4(2) . . . . ?
C6 C1 C2 N2 166.8(2) . . . . ?
C11 C1 C2 N2 -5.2(3) . . . . ?
C6 C1 C2 C3 -3.0(3) . . . . ?
C11 C1 C2 C3 -175.1(2) . . . . ?
C31 N2 C2 C1 87.3(3) . . . . ?
C31 N2 C2 C3 -102.5(3) . . . . ?
C1 C2 C3 C4 0.9(4) . . . . ?
N2 C2 C3 C4 -169.7(2) . . . . ?
C2 C3 C4 C5 1.3(4) . . . . ?
C3 C4 C5 C10 177.7(2) . . . . ?
C3 C4 C5 C6 -1.2(3) . . . . ?
C4 C5 C6 C7 178.6(2) . . . . ?
C10 C5 C6 C7 -0.3(3) . . . . ?
C4 C5 C6 C1 -0.9(3) . . . . ?
C10 C5 C6 C1 -179.9(2) . . . . ?
C2 C1 C6 C7 -176.48(19) . . . . ?
C11 C1 C6 C7 -4.1(3) . . . . ?
C2 C1 C6 C5 3.0(3) . . . . ?
C11 C1 C6 C5 175.37(19) . . . . ?
C5 C6 C7 C8 0.3(3) . . . . ?
C1 C6 C7 C8 179.8(2) . . . . ?
C6 C7 C8 C9 -0.2(4) . . . . ?
C7 C8 C9 C10 0.2(4) . . . . ?
C8 C9 C10 C5 -0.2(4) . . . . ?
C4 C5 C10 C9 -178.6(2) . . . . ?
C6 C5 C10 C9 0.3(3) . . . . ?
C2 C1 C11 C12 -80.9(3) . . . . ?
C6 C1 C11 C12 106.9(3) . . . . ?
C2 C1 C11 C16 98.1(2) . . . . ?
C6 C1 C11 C16 -74.1(3) . . . . ?
C16 C11 C12 C13 1.8(3) . . . . ?
C1 C11 C12 C13 -179.2(2) . . . . ?
C16 C11 C12 N1 -173.77(19) . . . . ?
C1 C11 C12 N1 5.2(4) . . . . ?
C21 N1 C12 C11 -58.2(3) . . . . ?
Nb1 N1 C12 C11 99.0(3) . . . . ?
C21 N1 C12 C13 126.0(2) . . . . ?
Nb1 N1 C12 C13 -76.8(3) . . . . ?
C11 C12 C13 C14 1.7(3) . . . . ?
N1 C12 C13 C14 177.7(2) . . . . ?
C12 C13 C14 C15 -3.0(4) . . . . ?
C13 C14 C15 C16 0.7(3) . . . . ?
C13 C14 C15 C20 -179.9(2) . . . . ?
C14 C15 C16 C17 -176.9(2) . . . . ?
C20 C15 C16 C17 3.7(3) . . . . ?
C14 C15 C16 C11 2.8(3) . . . . ?
C20 C15 C16 C11 -176.6(2) . . . . ?
C12 C11 C16 C15 -4.0(3) . . . . ?
C1 C11 C16 C15 176.9(2) . . . . ?
C12 C11 C16 C17 175.7(2) . . . . ?
C1 C11 C16 C17 -3.4(3) . . . . ?
C15 C16 C17 C18 -2.9(3) . . . . ?
C11 C16 C17 C18 177.4(2) . . . . ?
C16 C17 C18 C19 -0.1(4) . . . . ?
C17 C18 C19 C20 2.3(4) . . . . ?
C18 C19 C20 C15 -1.4(4) . . . . ?
C16 C15 C20 C19 -1.6(3) . . . . ?
C14 C15 C20 C19 179.0(2) . . . . ?
C2 N2 C31 O2 1.3(3) . . . . ?
C2 N2 C31 C22 178.22(19) . . . . ?
Nb1 O2 C31 N2 -123.2(2) . . . . ?
Nb1 O2 C31 C22 59.9(3) . . . . ?
N2 C31 C22 C27 -123.5(2) . . . . ?
O2 C31 C22 C27 53.7(3) . . . . ?
N2 C31 C22 C23 52.1(3) . . . . ?
O2 C31 C22 C23 -130.8(2) . . . . ?
C27 C22 C23 C24 0.2(3) . . . . ?
C31 C22 C23 C24 -175.4(2) . . . . ?
C27 C22 C23 C28 179.3(2) . . . . ?
C31 C22 C23 C28 3.8(3) . . . . ?
C22 C23 C24 C25 0.8(4) . . . . ?
C28 C23 C24 C25 -178.4(2) . . . . ?
C23 C24 C25 C26 -0.9(4) . . . . ?
C23 C24 C25 C29 176.3(2) . . . . ?
C24 C25 C26 C27 0.0(4) . . . . ?
C29 C25 C26 C27 -177.1(3) . . . . ?
C23 C22 C27 C26 -1.0(4) . . . . ?
C31 C22 C27 C26 174.5(2) . . . . ?
C23 C22 C27 C30 -178.7(2) . . . . ?
C31 C22 C27 C30 -3.2(4) . . . . ?
C25 C26 C27 C22 0.9(4) . . . . ?
C25 C26 C27 C30 178.7(3) . . . . ?
Nb1 O1 C21 N1 -2.4(2) . . . . ?
Nb1 O1 C21 C32 -179.29(17) . . . . ?
C12 N1 C21 O1 167.4(2) . . . . ?
Nb1 N1 C21 O1 2.23(19) . . . . ?
C12 N1 C21 C32 -16.2(4) . . . . ?
Nb1 N1 C21 C32 178.7(2) . . . . ?
C12 N1 C21 Nb1 165.1(2) . . . . ?
N4 Nb1 C21 O1 16.16(15) . . . . ?
N3 Nb1 C21 O1 -171.77(14) . . . . ?
N5 Nb1 C21 O1 -80.64(13) . . . . ?
O2 Nb1 C21 O1 103.62(13) . . . . ?
N1 Nb1 C21 O1 -177.5(2) . . . . ?
N4 Nb1 C21 N1 -166.37(13) . . . . ?
N3 Nb1 C21 N1 5.70(19) . . . . ?
N5 Nb1 C21 N1 96.83(14) . . . . ?
O2 Nb1 C21 N1 -78.91(13) . . . . ?
O1 Nb1 C21 N1 177.5(2) . . . . ?
N4 Nb1 C21 C32 20.5(11) . . . . ?
N3 Nb1 C21 C32 -167.4(11) . . . . ?
N5 Nb1 C21 C32 -76.3(11) . . . . ?
O2 Nb1 C21 C32 108.0(11) . . . . ?
O1 Nb1 C21 C32 4.3(10) . . . . ?
N1 Nb1 C21 C32 -173.1(12) . . . . ?
O1 C21 C32 C37 121.1(2) . . . . ?
N1 C21 C32 C37 -55.3(3) . . . . ?
Nb1 C21 C32 C37 117.1(10) . . . . ?
O1 C21 C32 C33 -51.4(3) . . . . ?
N1 C21 C32 C33 132.2(2) . . . . ?
Nb1 C21 C32 C33 -55.4(12) . . . . ?
C37 C32 C33 C34 2.7(3) . . . . ?
C21 C32 C33 C34 175.2(2) . . . . ?
C37 C32 C33 C38 -178.6(2) . . . . ?
C21 C32 C33 C38 -6.1(3) . . . . ?
C32 C33 C34 C35 -0.8(3) . . . . ?
C38 C33 C34 C35 -179.5(2) . . . . ?
C33 C34 C35 C36 -1.0(4) . . . . ?
C33 C34 C35 C39 178.2(2) . . . . ?
C34 C35 C36 C37 1.0(4) . . . . ?
C39 C35 C36 C37 -178.3(2) . . . . ?
C35 C36 C37 C32 0.9(4) . . . . ?
C35 C36 C37 C40 -176.6(2) . . . . ?
C33 C32 C37 C36 -2.8(3) . . . . ?
C21 C32 C37 C36 -175.1(2) . . . . ?
C33 C32 C37 C40 174.6(2) . . . . ?
C21 C32 C37 C40 2.3(3) . . . . ?
